data_4070797
loop_
_publ_author_name
'Packheiser, Rico'
'Jakob, Alexander'
'Ecorchard, Petra'
'Walfort, Bernhard'
'Lang, Heinrich'

_publ_section_title
;
 Diphenylphosphinoferrocene Gold(I) Acetylides: Synthesis of Heterotri-
 and Heterotetrametallic Transition Metal Complexes
;
_journal_issue 6
_journal_name_full Organometallics
_journal_page_first 1214
_journal_paper_doi 10.1021/om701021y
_journal_volume 27
_journal_year 2008
_chemical_formula_sum 'C34 H28 Au Fe2 P'
_chemical_formula_weight 776.20
_chemical_name_systematic
;
 ?
;
_space_group_IT_number 2
_symmetry_cell_setting triclinic
_symmetry_space_group_name_Hall '-P 1'
_symmetry_space_group_name_H-M 'P -1'
_atom_sites_solution_hydrogens geom
_atom_sites_solution_primary direct
_atom_sites_solution_secondary difmap
_audit_creation_method SHELXL-97
_cell_angle_alpha 100.165(7)
_cell_angle_beta 94.558(7)
_cell_angle_gamma 96.371(7)
_cell_formula_units_Z 2
_cell_length_a 7.9659(6)
_cell_length_b 12.0238(10)
_cell_length_c 15.1400(13)
_cell_measurement_temperature 293(2)
_cell_measurement_theta_max 25.9978
_cell_measurement_theta_min 2.9133
_cell_volume 1411.2(2)
_computing_cell_refinement CrysAlis
_computing_data_collection CrysAlis
_computing_data_reduction CrysAlis
_computing_publication_material shelxtl
_computing_structure_refinement 'SHELXL-97 (Sheldrick, 1997)'
_computing_structure_solution 'SHELXS-97 (Sheldrick, 1990)'
_diffrn_ambient_temperature 293(2)
_diffrn_measured_fraction_theta_full 0.987
_diffrn_measured_fraction_theta_max 0.987
_diffrn_radiation_monochromator graphite
_diffrn_radiation_source 'fine-focus sealed tube'
_diffrn_radiation_type MoK\a
_diffrn_radiation_wavelength 0.71073
_diffrn_reflns_av_R_equivalents 0.0227
_diffrn_reflns_av_sigmaI/netI 0.0276
_diffrn_reflns_limit_h_max 9
_diffrn_reflns_limit_h_min -9
_diffrn_reflns_limit_k_max 14
_diffrn_reflns_limit_k_min -14
_diffrn_reflns_limit_l_max 18
_diffrn_reflns_limit_l_min -18
_diffrn_reflns_number 13338
_diffrn_reflns_theta_full 26.11
_diffrn_reflns_theta_max 26.11
_diffrn_reflns_theta_min 2.93
_exptl_absorpt_coefficient_mu 6.278
_exptl_absorpt_correction_T_max 1.56047
_exptl_absorpt_correction_T_min 0.27804
_exptl_absorpt_correction_type multi-scan
_exptl_crystal_colour 'light orange'
_exptl_crystal_density_diffrn 1.827
_exptl_crystal_density_method 'not measured'
_exptl_crystal_description planar
_exptl_crystal_F_000 756
_exptl_crystal_size_max 0.5
_exptl_crystal_size_mid 0.4
_exptl_crystal_size_min 0.1
_refine_diff_density_max 0.628
_refine_diff_density_min -0.715
_refine_diff_density_rms 0.087
_refine_ls_extinction_method none
_refine_ls_goodness_of_fit_ref 0.999
_refine_ls_hydrogen_treatment mixed
_refine_ls_matrix_type full
_refine_ls_number_parameters 343
_refine_ls_number_reflns 5535
_refine_ls_number_restraints 0
_refine_ls_restrained_S_all 0.999
_refine_ls_R_factor_all 0.0316
_refine_ls_R_factor_gt 0.0231
_refine_ls_shift/su_max 0.002
_refine_ls_shift/su_mean 0.000
_refine_ls_structure_factor_coef Fsqd
_refine_ls_weighting_details 'calc w=1/[\s^2^(Fo^2^)+(0.0350P)^2^+0.0000P] where P=(Fo^2^+2Fc^2^)/3'
_refine_ls_weighting_scheme calc
_refine_ls_wR_factor_gt 0.0535
_refine_ls_wR_factor_ref 0.0558
_reflns_number_gt 4731
_reflns_number_total 5535
_reflns_threshold_expression >2sigma(I)
_cod_data_source_file om701021y-file001.cif
_cod_data_source_block alex12
_cod_depositor_comments
;
The following automatic conversions were performed:

'_symmetry_cell_setting' value 'Triclinic' changed to 'triclinic'
according to /home/saulius/struct/CIF-dictionaries/cif_core.dic
dictionary named 'cif_core.dic' version 2.4.1 from
2010-06-29.

'_exptl_absorpt_correction_type' value 'multiscan'
changed to 'multi-scan' according to
/home/saulius/struct/CIF-dictionaries/cif_core.dic dictionary named
'cif_core.dic' version 2.4.1 from 2010-06-29.

Automatic conversion script
Id: cif_fix_values 1715 2011-07-08 13:25:40Z adriana 
;
_cod_original_sg_symbol_H-M P-1
_cod_database_code 4070797

loop_
_symmetry_equiv_pos_as_xyz
'x, y, z'
'-x, -y, -z'

loop_
_atom_site_label
_atom_site_type_symbol
_atom_site_fract_x
_atom_site_fract_y
_atom_site_fract_z
_atom_site_U_iso_or_equiv
_atom_site_adp_type
_atom_site_occupancy
_atom_site_symmetry_multiplicity
_atom_site_calc_flag
_atom_site_refinement_flags
Fe1 Fe 0.57940(7) 0.76752(5) 0.41192(3) 0.05060(13) Uani 1 1 d .
C1 C 0.6483(4) 0.7948(3) 0.2911(2) 0.0409(7) Uani 1 1 d .
C2 C 0.7179(4) 0.8882(3) 0.3618(2) 0.0493(8) Uani 1 1 d .
H2 H 0.6976 0.9634 0.3655 0.059 Uiso 1 1 calc R
C3 C 0.8221(5) 0.8466(4) 0.4246(3) 0.0616(11) Uani 1 1 d .
H3 H 0.8825 0.8900 0.4767 0.074 Uiso 1 1 calc R
C4 C 0.8200(5) 0.7307(4) 0.3959(3) 0.0678(12) Uani 1 1 d .
H4 H 0.8788 0.6832 0.4257 0.081 Uiso 1 1 calc R
C5 C 0.7135(5) 0.6959(4) 0.3137(2) 0.0595(10) Uani 1 1 d .
H5 H 0.6902 0.6222 0.2805 0.071 Uiso 1 1 calc R
C6 C 0.3776(7) 0.8369(6) 0.4653(4) 0.0951(17) Uani 1 1 d .
H6 H 0.3466 0.9079 0.4598 0.114 Uiso 1 1 calc R
C7 C 0.4865(8) 0.8143(7) 0.5323(3) 0.106(2) Uani 1 1 d .
H7 H 0.5413 0.8681 0.5806 0.127 Uiso 1 1 calc R
C8 C 0.5033(8) 0.7000(8) 0.5177(4) 0.112(2) Uani 1 1 d .
H8 H 0.5703 0.6633 0.5535 0.134 Uiso 1 1 calc R
C9 C 0.3982(9) 0.6492(6) 0.4373(4) 0.110(2) Uani 1 1 d .
H9 H 0.3833 0.5726 0.4101 0.132 Uiso 1 1 calc R
C10 C 0.3222(6) 0.7356(6) 0.4074(3) 0.0859(16) Uani 1 1 d .
H10 H 0.2456 0.7265 0.3562 0.103 Uiso 1 1 calc R
P P 0.50680(10) 0.81044(7) 0.19848(5) 0.03678(18) Uani 1 1 d .
C11 C 0.3822(4) 0.6724(3) 0.1542(2) 0.0423(8) Uani 1 1 d .
C12 C 0.4552(5) 0.5792(3) 0.1183(2) 0.0547(9) Uani 1 1 d .
H12 H 0.5723 0.5852 0.1165 0.066 Uiso 1 1 calc R
C13 C 0.3563(7) 0.4760(4) 0.0846(3) 0.0717(13) Uani 1 1 d .
H13 H 0.4068 0.4124 0.0615 0.086 Uiso 1 1 calc R
C14 C 0.1854(7) 0.4682(4) 0.0854(3) 0.0791(14) Uani 1 1 d .
H14 H 0.1185 0.3993 0.0619 0.095 Uiso 1 1 calc R
C15 C 0.1120(6) 0.5597(5) 0.1200(3) 0.0847(15) Uani 1 1 d .
H15 H -0.0053 0.5533 0.1202 0.102 Uiso 1 1 calc R
C16 C 0.2081(5) 0.6625(4) 0.1550(3) 0.0578(10) Uani 1 1 d .
H16 H 0.1562 0.7250 0.1790 0.069 Uiso 1 1 calc R
C17 C 0.6424(4) 0.8339(3) 0.1106(2) 0.0378(7) Uani 1 1 d .
C18 C 0.8155(5) 0.8416(4) 0.1236(2) 0.0541(9) Uani 1 1 d .
H18 H 0.8680 0.8331 0.1786 0.065 Uiso 1 1 calc R
C19 C 0.9130(5) 0.8620(4) 0.0545(3) 0.0671(12) Uani 1 1 d .
H19 H 1.0307 0.8666 0.0634 0.081 Uiso 1 1 calc R
C20 C 0.8373(5) 0.8751(4) -0.0260(3) 0.0602(10) Uani 1 1 d .
H20 H 0.9029 0.8888 -0.0720 0.072 Uiso 1 1 calc R
C21 C 0.6654(6) 0.8683(4) -0.0389(3) 0.0643(11) Uani 1 1 d .
H21 H 0.6134 0.8770 -0.0941 0.077 Uiso 1 1 calc R
C22 C 0.5682(5) 0.8488(3) 0.0290(2) 0.0559(9) Uani 1 1 d .
H22 H 0.4508 0.8456 0.0198 0.067 Uiso 1 1 calc R
Au Au 0.339822(16) 0.948390(11) 0.236983(8) 0.04309(6) Uani 1 1 d .
C23 C 0.1974(4) 1.0730(3) 0.2747(2) 0.0462(8) Uani 1 1 d .
C24 C 0.1352(4) 1.1559(3) 0.2996(2) 0.0474(8) Uani 1 1 d .
Fe2 Fe -0.14235(6) 1.30949(4) 0.26906(3) 0.04275(12) Uani 1 1 d .
C25 C 0.0688(4) 1.2594(3) 0.3276(2) 0.0459(8) Uani 1 1 d .
C26 C -0.0522(5) 1.2833(4) 0.3911(2) 0.0562(10) Uani 1 1 d .
H26 H -0.1033 1.2317 0.4230 0.067 Uiso 1 1 calc R
C27 C -0.0813(5) 1.3969(4) 0.3973(3) 0.0696(13) Uani 1 1 d .
H27 H -0.1539 1.4337 0.4343 0.083 Uiso 1 1 calc R
C28 C 0.0187(5) 1.4461(4) 0.3379(3) 0.0684(12) Uani 1 1 d .
H28 H 0.0232 1.5206 0.3284 0.082 Uiso 1 1 calc R
C29 C 0.1102(4) 1.3620(3) 0.2957(3) 0.0550(9) Uani 1 1 d .
H29 H 0.1862 1.3721 0.2534 0.066 Uiso 1 1 calc R
C30 C -0.2507(6) 1.1756(4) 0.1747(3) 0.0734(13) Uani 1 1 d .
H30 H -0.2134 1.1043 0.1640 0.088 Uiso 1 1 calc R
C31 C -0.3682(6) 1.2107(5) 0.2361(3) 0.0820(16) Uani 1 1 d .
H31 H -0.4223 1.1675 0.2733 0.098 Uiso 1 1 calc R
C32 C -0.3867(5) 1.3247(5) 0.2295(3) 0.0838(16) Uani 1 1 d .
H32 H -0.4563 1.3705 0.2617 0.101 Uiso 1 1 calc R
C33 C -0.2831(6) 1.3557(4) 0.1667(4) 0.0779(14) Uani 1 1 d .
H33 H -0.2708 1.4266 0.1497 0.094 Uiso 1 1 calc R
C34 C -0.2017(5) 1.2653(4) 0.1337(3) 0.0683(12) Uani 1 1 d .
H34 H -0.1252 1.2648 0.0903 0.082 Uiso 1 1 calc R

loop_
_atom_site_aniso_label
_atom_site_aniso_U_11
_atom_site_aniso_U_22
_atom_site_aniso_U_33
_atom_site_aniso_U_23
_atom_site_aniso_U_13
_atom_site_aniso_U_12
Fe1 0.0575(3) 0.0564(3) 0.0334(3) 0.0073(2) -0.0043(2) -0.0040(2)
C1 0.0420(18) 0.047(2) 0.0336(17) 0.0058(14) 0.0028(14) 0.0113(15)
C2 0.046(2) 0.049(2) 0.049(2) 0.0053(16) -0.0011(16) -0.0012(16)
C3 0.049(2) 0.084(3) 0.045(2) 0.006(2) -0.0097(17) 0.001(2)
C4 0.073(3) 0.083(3) 0.049(2) 0.013(2) -0.012(2) 0.031(2)
C5 0.077(3) 0.057(3) 0.044(2) 0.0006(17) -0.0065(19) 0.031(2)
C6 0.083(4) 0.126(5) 0.077(4) 0.007(3) 0.038(3) 0.008(3)
C7 0.097(4) 0.165(7) 0.042(3) 0.009(3) 0.019(3) -0.030(4)
C8 0.105(5) 0.166(7) 0.077(4) 0.078(4) 0.006(3) -0.016(5)
C9 0.124(5) 0.087(4) 0.108(5) 0.019(3) 0.026(4) -0.044(4)
C10 0.066(3) 0.133(5) 0.052(3) 0.021(3) 0.004(2) -0.020(3)
P 0.0367(4) 0.0367(5) 0.0364(4) 0.0053(3) -0.0004(3) 0.0077(3)
C11 0.050(2) 0.041(2) 0.0343(17) 0.0079(13) -0.0033(15) 0.0025(15)
C12 0.062(2) 0.044(2) 0.053(2) 0.0006(16) -0.0051(18) 0.0075(17)
C13 0.112(4) 0.042(2) 0.055(2) 0.0020(18) -0.006(3) 0.006(2)
C14 0.093(4) 0.054(3) 0.078(3) 0.009(2) -0.010(3) -0.025(3)
C15 0.060(3) 0.084(4) 0.099(4) 0.015(3) -0.006(3) -0.025(3)
C16 0.046(2) 0.057(3) 0.067(2) 0.0091(19) 0.0026(19) -0.0026(18)
C17 0.0428(18) 0.0342(18) 0.0341(16) 0.0026(13) -0.0017(14) 0.0044(13)
C18 0.044(2) 0.077(3) 0.045(2) 0.0209(18) 0.0029(16) 0.0122(18)
C19 0.043(2) 0.096(4) 0.067(3) 0.027(2) 0.010(2) 0.008(2)
C20 0.066(3) 0.069(3) 0.046(2) 0.0153(18) 0.0113(19) -0.001(2)
C21 0.068(3) 0.082(3) 0.040(2) 0.0199(19) -0.0050(19) -0.009(2)
C22 0.044(2) 0.072(3) 0.049(2) 0.0148(18) -0.0080(17) -0.0003(18)
Au 0.04214(8) 0.04010(9) 0.04793(9) 0.00741(5) 0.00187(6) 0.01240(5)
C23 0.0435(19) 0.042(2) 0.052(2) 0.0054(16) -0.0025(16) 0.0104(15)
C24 0.0391(18) 0.053(2) 0.051(2) 0.0105(16) -0.0025(16) 0.0130(16)
Fe2 0.0331(2) 0.0399(3) 0.0524(3) 0.0018(2) -0.0016(2) 0.00770(19)
C25 0.0360(18) 0.049(2) 0.049(2) -0.0006(15) -0.0075(15) 0.0111(15)
C26 0.047(2) 0.075(3) 0.044(2) 0.0010(18) 0.0004(16) 0.0158(19)
C27 0.056(3) 0.076(3) 0.064(3) -0.023(2) -0.006(2) 0.021(2)
C28 0.049(2) 0.043(2) 0.099(3) -0.013(2) -0.013(2) 0.0040(18)
C29 0.0343(18) 0.052(2) 0.074(3) 0.0058(19) -0.0041(17) 0.0002(16)
C30 0.071(3) 0.051(3) 0.083(3) -0.011(2) -0.027(3) 0.005(2)
C31 0.056(3) 0.108(4) 0.071(3) 0.024(3) -0.013(2) -0.036(3)
C32 0.036(2) 0.117(5) 0.090(3) -0.009(3) -0.010(2) 0.029(2)
C33 0.063(3) 0.078(4) 0.096(4) 0.031(3) -0.016(3) 0.013(2)
C34 0.056(3) 0.091(4) 0.052(2) 0.005(2) -0.004(2) 0.005(2)

loop_
_atom_type_symbol
_atom_type_description
_atom_type_scat_dispersion_real
_atom_type_scat_dispersion_imag
_atom_type_scat_source
C C 0.0033 0.0016 'International Tables Vol C Tables 4.2.6.8 and 6.1.1.4'
H H 0.0000 0.0000 'International Tables Vol C Tables 4.2.6.8 and 6.1.1.4'
P P 0.1023 0.0942 'International Tables Vol C Tables 4.2.6.8 and 6.1.1.4'
Fe Fe 0.3463 0.8444 'International Tables Vol C Tables 4.2.6.8 and 6.1.1.4'
Au Au -2.0133 8.8022 'International Tables Vol C Tables 4.2.6.8 and 6.1.1.4'

loop_
_geom_angle_atom_site_label_1
_geom_angle_atom_site_label_2
_geom_angle_atom_site_label_3
_geom_angle
C2 Fe1 C9 166.0(2)
C2 Fe1 C1 41.61(14)
C9 Fe1 C1 128.3(2)
C2 Fe1 C8 150.8(3)
C9 Fe1 C8 41.1(2)
C1 Fe1 C8 166.0(3)
C2 Fe1 C5 69.16(17)
C9 Fe1 C5 109.7(2)
C1 Fe1 C5 41.49(14)
C8 Fe1 C5 127.1(3)
C2 Fe1 C7 118.1(2)
C9 Fe1 C7 67.2(3)
C1 Fe1 C7 153.4(3)
C8 Fe1 C7 39.6(3)
C5 Fe1 C7 163.2(3)
C2 Fe1 C10 128.2(2)
C9 Fe1 C10 39.9(2)
C1 Fe1 C10 110.51(16)
C8 Fe1 C10 67.3(2)
C5 Fe1 C10 123.1(2)
C7 Fe1 C10 65.8(2)
C2 Fe1 C3 40.59(15)
C9 Fe1 C3 153.0(3)
C1 Fe1 C3 69.19(14)
C8 Fe1 C3 117.1(2)
C5 Fe1 C3 68.31(17)
C7 Fe1 C3 106.6(2)
C10 Fe1 C3 163.5(2)
C2 Fe1 C4 67.96(17)
C9 Fe1 C4 120.9(3)
C1 Fe1 C4 69.14(14)
C8 Fe1 C4 107.1(2)
C5 Fe1 C4 40.90(15)
C7 Fe1 C4 125.2(2)
C10 Fe1 C4 156.7(2)
C3 Fe1 C4 39.68(17)
C2 Fe1 C6 108.1(2)
C9 Fe1 C6 67.1(3)
C1 Fe1 C6 120.9(2)
C8 Fe1 C6 66.9(3)
C5 Fe1 C6 156.6(2)
C7 Fe1 C6 39.1(2)
C10 Fe1 C6 39.3(2)
C3 Fe1 C6 125.7(2)
C4 Fe1 C6 161.4(2)
C5 C1 C2 106.2(3)
C5 C1 P 130.8(3)
C2 C1 P 122.9(3)
C5 C1 Fe1 69.4(2)
C2 C1 Fe1 69.00(19)
P C1 Fe1 125.30(18)
C3 C2 C1 108.5(3)
C3 C2 Fe1 70.5(2)
C1 C2 Fe1 69.4(2)
C4 C3 C2 108.7(3)
C4 C3 Fe1 70.2(3)
C2 C3 Fe1 68.9(2)
C3 C4 C5 108.9(3)
C3 C4 Fe1 70.1(2)
C5 C4 Fe1 69.0(2)
C4 C5 C1 107.7(3)
C4 C5 Fe1 70.1(2)
C1 C5 Fe1 69.14(19)
C7 C6 C10 107.5(6)
C7 C6 Fe1 69.8(3)
C10 C6 Fe1 69.8(3)
C6 C7 C8 110.0(6)
C6 C7 Fe1 71.1(3)
C8 C7 Fe1 69.9(3)
C7 C8 C9 106.6(6)
C7 C8 Fe1 70.5(3)
C9 C8 Fe1 69.3(3)
C10 C9 C8 106.7(6)
C10 C9 Fe1 70.7(3)
C8 C9 Fe1 69.6(3)
C6 C10 C9 109.3(5)
C6 C10 Fe1 70.9(3)
C9 C10 Fe1 69.5(3)
C1 P C17 104.83(15)
C1 P C11 107.95(16)
C17 P C11 104.38(15)
C1 P Au 112.24(11)
C17 P Au 114.85(10)
C11 P Au 111.95(12)
C12 C11 C16 119.0(3)
C12 C11 P 122.2(3)
C16 C11 P 118.8(3)
C11 C12 C13 120.5(4)
C14 C13 C12 119.7(4)
C15 C14 C13 120.3(4)
C14 C15 C16 121.0(5)
C15 C16 C11 119.6(4)
C18 C17 C22 118.7(3)
C18 C17 P 122.7(2)
C22 C17 P 118.6(3)
C17 C18 C19 120.1(3)
C20 C19 C18 120.3(4)
C19 C20 C21 119.8(4)
C20 C21 C22 120.3(4)
C21 C22 C17 120.8(3)
C23 Au P 178.07(10)
C24 C23 Au 170.6(3)
C23 C24 C25 176.4(4)
C30 Fe2 C31 41.1(2)
C30 Fe2 C26 119.48(19)
C31 Fe2 C26 106.49(19)
C30 Fe2 C29 125.64(19)
C31 Fe2 C29 162.6(2)
C26 Fe2 C29 68.33(17)
C30 Fe2 C32 68.1(2)
C31 Fe2 C32 40.9(2)
C26 Fe2 C32 126.2(2)
C29 Fe2 C32 155.3(2)
C30 Fe2 C34 39.67(19)
C31 Fe2 C34 67.79(19)
C26 Fe2 C34 154.29(19)
C29 Fe2 C34 109.21(18)
C32 Fe2 C34 66.86(19)
C30 Fe2 C27 154.4(2)
C31 Fe2 C27 119.6(2)
C26 Fe2 C27 40.41(17)
C29 Fe2 C27 68.03(18)
C32 Fe2 C27 108.83(18)
C34 Fe2 C27 164.5(2)
C30 Fe2 C33 66.9(2)
C31 Fe2 C33 67.8(2)
C26 Fe2 C33 163.8(2)
C29 Fe2 C33 121.61(19)
C32 Fe2 C33 39.7(2)
C34 Fe2 C33 39.33(19)
C27 Fe2 C33 127.9(2)
C30 Fe2 C28 163.1(2)
C31 Fe2 C28 154.9(2)
C26 Fe2 C28 68.3(2)
C29 Fe2 C28 40.42(16)
C32 Fe2 C28 121.1(2)
C34 Fe2 C28 127.5(2)
C27 Fe2 C28 40.58(19)
C33 Fe2 C28 110.0(2)
C30 Fe2 C25 106.35(16)
C31 Fe2 C25 124.4(2)
C26 Fe2 C25 41.29(14)
C29 Fe2 C25 40.80(15)
C32 Fe2 C25 163.1(2)
C34 Fe2 C25 119.78(17)
C27 Fe2 C25 68.87(15)
C33 Fe2 C25 154.46(19)
C28 Fe2 C25 68.84(16)
C24 C25 C29 125.5(3)
C24 C25 C26 128.6(4)
C29 C25 C26 105.8(3)
C24 C25 Fe2 126.1(2)
C29 C25 Fe2 69.17(19)
C26 C25 Fe2 68.59(19)
C27 C26 C25 108.9(4)
C27 C26 Fe2 70.3(2)
C25 C26 Fe2 70.1(2)
C26 C27 C28 108.2(4)
C26 C27 Fe2 69.3(2)
C28 C27 Fe2 69.9(2)
C29 C28 C27 107.6(4)
C29 C28 Fe2 69.5(2)
C27 C28 Fe2 69.6(2)
C28 C29 C25 109.5(4)
C28 C29 Fe2 70.1(2)
C25 C29 Fe2 70.02(19)
C34 C30 C31 108.0(4)
C34 C30 Fe2 70.7(2)
C31 C30 Fe2 69.5(2)
C32 C31 C30 106.2(4)
C32 C31 Fe2 69.9(2)
C30 C31 Fe2 69.4(2)
C33 C32 C31 107.8(4)
C33 C32 Fe2 70.3(2)
C31 C32 Fe2 69.1(2)
C34 C33 C32 108.9(4)
C34 C33 Fe2 70.1(2)
C32 C33 Fe2 70.0(3)
C33 C34 C30 109.1(4)
C33 C34 Fe2 70.5(3)
C30 C34 Fe2 69.7(2)

loop_
_geom_bond_atom_site_label_1
_geom_bond_atom_site_label_2
_geom_bond_distance
Fe1 C2 2.016(4)
Fe1 C9 2.020(5)
Fe1 C1 2.021(3)
Fe1 C8 2.024(5)
Fe1 C5 2.024(4)
Fe1 C7 2.032(5)
Fe1 C10 2.036(5)
Fe1 C3 2.037(4)
Fe1 C4 2.038(4)
Fe1 C6 2.049(5)
C1 C5 1.433(5)
C1 C2 1.434(5)
C1 P 1.778(3)
C2 C3 1.406(5)
C3 C4 1.383(6)
C4 C5 1.419(5)
C6 C7 1.367(8)
C6 C10 1.375(8)
C7 C8 1.375(9)
C8 C9 1.421(8)
C9 C10 1.383(9)
P C17 1.819(3)
P C11 1.823(3)
P Au 2.2653(8)
C11 C12 1.367(5)
C11 C16 1.380(5)
C12 C13 1.384(6)
C13 C14 1.355(7)
C14 C15 1.348(7)
C15 C16 1.374(6)
C17 C18 1.367(5)
C17 C22 1.376(4)
C18 C19 1.392(5)
C19 C20 1.358(5)
C20 C21 1.359(6)
C21 C22 1.373(5)
Au C23 2.010(3)
C23 C24 1.177(5)
C24 C25 1.416(5)
Fe2 C30 2.015(4)
Fe2 C31 2.017(4)
Fe2 C26 2.018(4)
Fe2 C29 2.027(3)
Fe2 C32 2.028(4)
Fe2 C34 2.028(4)
Fe2 C27 2.032(4)
Fe2 C33 2.033(4)
Fe2 C28 2.036(4)
Fe2 C25 2.038(3)
C25 C29 1.417(5)
C25 C26 1.430(5)
C26 C27 1.399(6)
C27 C28 1.411(7)
C28 C29 1.404(6)
C30 C34 1.372(6)
C30 C31 1.417(7)
C31 C32 1.415(7)
C32 C33 1.380(7)
C33 C34 1.367(7)

loop_
_geom_torsion_atom_site_label_1
_geom_torsion_atom_site_label_2
_geom_torsion_atom_site_label_3
_geom_torsion_atom_site_label_4
_geom_torsion
C2 Fe1 C1 C5 117.7(3)
C9 Fe1 C1 C5 -75.7(4)
C8 Fe1 C1 C5 -39.0(9)
C7 Fe1 C1 C5 166.0(4)
C10 Fe1 C1 C5 -117.3(3)
C3 Fe1 C1 C5 80.4(3)
C4 Fe1 C1 C5 37.8(2)
C6 Fe1 C1 C5 -159.7(3)
C9 Fe1 C1 C2 166.6(3)
C8 Fe1 C1 C2 -156.7(8)
C5 Fe1 C1 C2 -117.7(3)
C7 Fe1 C1 C2 48.3(5)
C10 Fe1 C1 C2 125.0(3)
C3 Fe1 C1 C2 -37.3(2)
C4 Fe1 C1 C2 -79.9(2)
C6 Fe1 C1 C2 82.7(3)
C2 Fe1 C1 P -116.2(3)
C9 Fe1 C1 P 50.4(4)
C8 Fe1 C1 P 87.1(9)
C5 Fe1 C1 P 126.1(3)
C7 Fe1 C1 P -67.9(5)
C10 Fe1 C1 P 8.8(3)
C3 Fe1 C1 P -153.5(3)
C4 Fe1 C1 P 163.9(3)
C6 Fe1 C1 P -33.6(3)
C5 C1 C2 C3 0.2(4)
P C1 C2 C3 179.2(3)
Fe1 C1 C2 C3 59.9(3)
C5 C1 C2 Fe1 -59.7(3)
P C1 C2 Fe1 119.3(3)
C9 Fe1 C2 C3 -168.3(9)
C1 Fe1 C2 C3 -119.5(3)
C8 Fe1 C2 C3 49.2(6)
C5 Fe1 C2 C3 -80.6(3)
C7 Fe1 C2 C3 82.8(3)
C10 Fe1 C2 C3 163.0(3)
C4 Fe1 C2 C3 -36.5(2)
C6 Fe1 C2 C3 124.1(3)
C9 Fe1 C2 C1 -48.9(10)
C8 Fe1 C2 C1 168.7(5)
C5 Fe1 C2 C1 38.9(2)
C7 Fe1 C2 C1 -157.7(3)
C10 Fe1 C2 C1 -77.5(3)
C3 Fe1 C2 C1 119.5(3)
C4 Fe1 C2 C1 83.0(2)
C6 Fe1 C2 C1 -116.4(3)
C1 C2 C3 C4 -0.1(4)
Fe1 C2 C3 C4 59.1(3)
C1 C2 C3 Fe1 -59.2(2)
C2 Fe1 C3 C4 -120.2(3)
C9 Fe1 C3 C4 53.6(6)
C1 Fe1 C3 C4 -82.0(2)
C8 Fe1 C3 C4 84.3(4)
C5 Fe1 C3 C4 -37.4(2)
C7 Fe1 C3 C4 125.7(3)
C10 Fe1 C3 C4 -174.1(5)
C6 Fe1 C3 C4 164.2(3)
C9 Fe1 C3 C2 173.8(5)
C1 Fe1 C3 C2 38.2(2)
C8 Fe1 C3 C2 -155.5(3)
C5 Fe1 C3 C2 82.9(2)
C7 Fe1 C3 C2 -114.1(3)
C10 Fe1 C3 C2 -53.9(7)
C4 Fe1 C3 C2 120.2(3)
C6 Fe1 C3 C2 -75.5(3)
C2 C3 C4 C5 0.0(5)
Fe1 C3 C4 C5 58.3(3)
C2 C3 C4 Fe1 -58.3(3)
C2 Fe1 C4 C3 37.3(2)
C9 Fe1 C4 C3 -154.8(3)
C1 Fe1 C4 C3 82.2(2)
C8 Fe1 C4 C3 -112.1(3)
C5 Fe1 C4 C3 120.5(3)
C7 Fe1 C4 C3 -72.3(4)
C10 Fe1 C4 C3 175.8(4)
C6 Fe1 C4 C3 -43.9(8)
C2 Fe1 C4 C5 -83.2(3)
C9 Fe1 C4 C5 84.7(3)
C1 Fe1 C4 C5 -38.3(2)
C8 Fe1 C4 C5 127.4(3)
C7 Fe1 C4 C5 167.2(3)
C10 Fe1 C4 C5 55.3(5)
C3 Fe1 C4 C5 -120.5(3)
C6 Fe1 C4 C5 -164.4(7)
C3 C4 C5 C1 0.2(5)
Fe1 C4 C5 C1 59.1(3)
C3 C4 C5 Fe1 -58.9(3)
C2 C1 C5 C4 -0.3(4)
P C1 C5 C4 -179.1(3)
Fe1 C1 C5 C4 -59.7(3)
C2 C1 C5 Fe1 59.4(2)
P C1 C5 Fe1 -119.4(3)
C2 Fe1 C5 C4 80.0(3)
C9 Fe1 C5 C4 -114.9(3)
C1 Fe1 C5 C4 119.0(4)
C8 Fe1 C5 C4 -72.0(4)
C7 Fe1 C5 C4 -39.0(9)
C10 Fe1 C5 C4 -157.1(3)
C3 Fe1 C5 C4 36.3(3)
C6 Fe1 C5 C4 167.6(5)
C2 Fe1 C5 C1 -39.0(2)
C9 Fe1 C5 C1 126.1(3)
C8 Fe1 C5 C1 169.0(3)
C7 Fe1 C5 C1 -157.9(7)
C10 Fe1 C5 C1 83.9(3)
C3 Fe1 C5 C1 -82.7(2)
C4 Fe1 C5 C1 -119.0(4)
C6 Fe1 C5 C1 48.6(6)
C2 Fe1 C6 C7 -112.6(4)
C9 Fe1 C6 C7 81.5(4)
C1 Fe1 C6 C7 -156.4(4)
C8 Fe1 C6 C7 36.6(4)
C5 Fe1 C6 C7 168.2(5)
C10 Fe1 C6 C7 118.5(6)
C3 Fe1 C6 C7 -71.0(5)
C4 Fe1 C6 C7 -38.0(9)
C2 Fe1 C6 C10 129.0(3)
C9 Fe1 C6 C10 -37.0(3)
C1 Fe1 C6 C10 85.1(4)
C8 Fe1 C6 C10 -81.9(4)
C5 Fe1 C6 C10 49.7(7)
C7 Fe1 C6 C10 -118.5(6)
C3 Fe1 C6 C10 170.5(3)
C4 Fe1 C6 C10 -156.5(6)
C10 C6 C7 C8 0.7(6)
Fe1 C6 C7 C8 -59.2(4)
C10 C6 C7 Fe1 59.9(3)
C2 Fe1 C7 C6 84.3(4)
C9 Fe1 C7 C6 -81.3(4)
C1 Fe1 C7 C6 50.1(6)
C8 Fe1 C7 C6 -120.7(6)
C5 Fe1 C7 C6 -163.6(7)
C10 Fe1 C7 C6 -37.6(4)
C3 Fe1 C7 C6 126.7(4)
C4 Fe1 C7 C6 166.1(4)
C2 Fe1 C7 C8 -155.0(3)
C9 Fe1 C7 C8 39.4(4)
C1 Fe1 C7 C8 170.8(4)
C5 Fe1 C7 C8 -43.0(9)
C10 Fe1 C7 C8 83.0(4)
C3 Fe1 C7 C8 -112.6(4)
C4 Fe1 C7 C8 -73.2(4)
C6 Fe1 C7 C8 120.7(6)
C6 C7 C8 C9 -0.2(7)
Fe1 C7 C8 C9 -60.2(4)
C6 C7 C8 Fe1 60.0(4)
C2 Fe1 C8 C7 49.8(7)
C9 Fe1 C8 C7 -117.2(6)
C1 Fe1 C8 C7 -162.8(7)
C5 Fe1 C8 C7 165.7(3)
C10 Fe1 C8 C7 -79.0(4)
C3 Fe1 C8 C7 83.4(4)
C4 Fe1 C8 C7 125.1(4)
C6 Fe1 C8 C7 -36.2(4)
C2 Fe1 C8 C9 167.0(4)
C1 Fe1 C8 C9 -45.6(11)
C5 Fe1 C8 C9 -77.1(5)
C7 Fe1 C8 C9 117.2(6)
C10 Fe1 C8 C9 38.2(4)
C3 Fe1 C8 C9 -159.4(4)
C4 Fe1 C8 C9 -117.7(5)
C6 Fe1 C8 C9 81.1(5)
C7 C8 C9 C10 -0.3(7)
Fe1 C8 C9 C10 -61.3(4)
C7 C8 C9 Fe1 61.0(4)
C2 Fe1 C9 C10 -36.0(11)
C1 Fe1 C9 C10 -75.6(4)
C8 Fe1 C9 C10 117.1(6)
C5 Fe1 C9 C10 -118.6(3)
C7 Fe1 C9 C10 79.1(4)
C3 Fe1 C9 C10 160.9(4)
C4 Fe1 C9 C10 -162.4(3)
C6 Fe1 C9 C10 36.5(3)
C2 Fe1 C9 C8 -153.1(8)
C1 Fe1 C9 C8 167.3(4)
C5 Fe1 C9 C8 124.3(4)
C7 Fe1 C9 C8 -38.0(4)
C10 Fe1 C9 C8 -117.1(6)
C3 Fe1 C9 C8 43.8(8)
C4 Fe1 C9 C8 80.5(5)
C6 Fe1 C9 C8 -80.6(5)
C7 C6 C10 C9 -0.8(6)
Fe1 C6 C10 C9 59.0(4)
C7 C6 C10 Fe1 -59.8(4)
C8 C9 C10 C6 0.7(6)
Fe1 C9 C10 C6 -59.9(4)
C8 C9 C10 Fe1 60.6(4)
C2 Fe1 C10 C6 -70.2(4)
C9 Fe1 C10 C6 120.2(5)
C1 Fe1 C10 C6 -114.0(3)
C8 Fe1 C10 C6 80.8(4)
C5 Fe1 C10 C6 -158.7(3)
C7 Fe1 C10 C6 37.4(4)
C3 Fe1 C10 C6 -28.2(8)
C4 Fe1 C10 C6 161.3(4)
C2 Fe1 C10 C9 169.6(3)
C1 Fe1 C10 C9 125.8(3)
C8 Fe1 C10 C9 -39.4(4)
C5 Fe1 C10 C9 81.1(4)
C7 Fe1 C10 C9 -82.8(4)
C3 Fe1 C10 C9 -148.4(6)
C4 Fe1 C10 C9 41.1(6)
C6 Fe1 C10 C9 -120.2(5)
C5 C1 P C17 -88.1(4)
C2 C1 P C17 93.2(3)
Fe1 C1 P C17 179.5(2)
C5 C1 P C11 22.7(4)
C2 C1 P C11 -155.9(3)
Fe1 C1 P C11 -69.6(2)
C5 C1 P Au 146.6(3)
C2 C1 P Au -32.1(3)
Fe1 C1 P Au 54.2(2)
C1 P C11 C12 -62.7(3)
C17 P C11 C12 48.5(3)
Au P C11 C12 173.3(2)
C1 P C11 C16 119.0(3)
C17 P C11 C16 -129.8(3)
Au P C11 C16 -5.0(3)
C16 C11 C12 C13 -1.1(5)
P C11 C12 C13 -179.4(3)
C11 C12 C13 C14 1.5(6)
C12 C13 C14 C15 -1.0(7)
C13 C14 C15 C16 0.1(7)
C14 C15 C16 C11 0.3(7)
C12 C11 C16 C15 0.2(6)
P C11 C16 C15 178.5(3)
C1 P C17 C18 -2.8(3)
C11 P C17 C18 -116.2(3)
Au P C17 C18 120.9(3)
C1 P C17 C22 179.7(3)
C11 P C17 C22 66.3(3)
Au P C17 C22 -56.6(3)
C22 C17 C18 C19 -1.2(6)
P C17 C18 C19 -178.7(3)
C17 C18 C19 C20 0.4(7)
C18 C19 C20 C21 0.0(7)
C19 C20 C21 C22 0.3(7)
C20 C21 C22 C17 -1.1(7)
C18 C17 C22 C21 1.5(6)
P C17 C22 C21 179.1(3)
C1 P Au C23 21(3)
C17 P Au C23 -99(3)
C11 P Au C23 142(3)
P Au C23 C24 40(4)
Au C23 C24 C25 31(7)
C23 C24 C25 C29 20(6)
C23 C24 C25 C26 -161(6)
C23 C24 C25 Fe2 108(6)
C30 Fe2 C25 C24 6.6(4)
C31 Fe2 C25 C24 48.0(4)
C26 Fe2 C25 C24 122.9(4)
C29 Fe2 C25 C24 -119.5(4)
C32 Fe2 C25 C24 74.7(7)
C34 Fe2 C25 C24 -34.2(4)
C27 Fe2 C25 C24 160.1(4)
C33 Fe2 C25 C24 -63.8(6)
C28 Fe2 C25 C24 -156.3(4)
C30 Fe2 C25 C29 126.1(3)
C31 Fe2 C25 C29 167.5(3)
C26 Fe2 C25 C29 -117.6(3)
C32 Fe2 C25 C29 -165.8(6)
C34 Fe2 C25 C29 85.3(3)
C27 Fe2 C25 C29 -80.4(3)
C33 Fe2 C25 C29 55.7(5)
C28 Fe2 C25 C29 -36.8(3)
C30 Fe2 C25 C26 -116.3(3)
C31 Fe2 C25 C26 -75.0(3)
C29 Fe2 C25 C26 117.6(3)
C32 Fe2 C25 C26 -48.2(7)
C34 Fe2 C25 C26 -157.2(3)
C27 Fe2 C25 C26 37.1(3)
C33 Fe2 C25 C26 173.2(4)
C28 Fe2 C25 C26 80.8(3)
C24 C25 C26 C27 -179.6(3)
C29 C25 C26 C27 -0.4(4)
Fe2 C25 C26 C27 -59.9(3)
C24 C25 C26 Fe2 -119.8(4)
C29 C25 C26 Fe2 59.5(2)
C30 Fe2 C26 C27 -159.2(3)
C31 Fe2 C26 C27 -116.5(3)
C29 Fe2 C26 C27 81.1(3)
C32 Fe2 C26 C27 -75.9(4)
C34 Fe2 C26 C27 170.6(4)
C33 Fe2 C26 C27 -49.8(8)
C28 Fe2 C26 C27 37.5(2)
C25 Fe2 C26 C27 119.7(4)
C30 Fe2 C26 C25 81.2(3)
C31 Fe2 C26 C25 123.8(3)
C29 Fe2 C26 C25 -38.6(2)
C32 Fe2 C26 C25 164.4(3)
C34 Fe2 C26 C25 50.9(5)
C27 Fe2 C26 C25 -119.7(4)
C33 Fe2 C26 C25 -169.5(6)
C28 Fe2 C26 C25 -82.2(2)
C25 C26 C27 C28 0.5(4)
Fe2 C26 C27 C28 -59.2(3)
C25 C26 C27 Fe2 59.7(2)
C30 Fe2 C27 C26 45.8(5)
C31 Fe2 C27 C26 80.6(3)
C29 Fe2 C27 C26 -81.9(3)
C32 Fe2 C27 C26 124.2(3)
C34 Fe2 C27 C26 -164.7(6)
C33 Fe2 C27 C26 164.4(3)
C28 Fe2 C27 C26 -119.7(3)
C25 Fe2 C27 C26 -37.9(2)
C30 Fe2 C27 C28 165.5(4)
C31 Fe2 C27 C28 -159.7(3)
C26 Fe2 C27 C28 119.7(3)
C29 Fe2 C27 C28 37.7(2)
C32 Fe2 C27 C28 -116.1(3)
C34 Fe2 C27 C28 -45.0(7)
C33 Fe2 C27 C28 -76.0(3)
C25 Fe2 C27 C28 81.7(3)
C26 C27 C28 C29 -0.5(4)
Fe2 C27 C28 C29 -59.3(3)
C26 C27 C28 Fe2 58.8(3)
C30 Fe2 C28 C29 -39.2(8)
C31 Fe2 C28 C29 164.2(4)
C26 Fe2 C28 C29 81.6(3)
C32 Fe2 C28 C29 -158.2(3)
C34 Fe2 C28 C29 -74.9(3)
C27 Fe2 C28 C29 118.9(4)
C33 Fe2 C28 C29 -115.6(3)
C25 Fe2 C28 C29 37.1(2)
C30 Fe2 C28 C27 -158.2(6)
C31 Fe2 C28 C27 45.3(6)
C26 Fe2 C28 C27 -37.3(2)
C29 Fe2 C28 C27 -118.9(4)
C32 Fe2 C28 C27 82.9(3)
C34 Fe2 C28 C27 166.2(3)
C33 Fe2 C28 C27 125.5(3)
C25 Fe2 C28 C27 -81.8(3)
C27 C28 C29 C25 0.2(4)
Fe2 C28 C29 C25 -59.1(2)
C27 C28 C29 Fe2 59.3(3)
C24 C25 C29 C28 179.4(3)
C26 C25 C29 C28 0.1(4)
Fe2 C25 C29 C28 59.2(3)
C24 C25 C29 Fe2 120.2(3)
C26 C25 C29 Fe2 -59.1(2)
C30 Fe2 C29 C28 166.9(3)
C31 Fe2 C29 C28 -157.3(6)
C26 Fe2 C29 C28 -81.5(3)
C32 Fe2 C29 C28 49.6(6)
C34 Fe2 C29 C28 125.8(3)
C27 Fe2 C29 C28 -37.9(3)
C33 Fe2 C29 C28 84.2(3)
C25 Fe2 C29 C28 -120.5(4)
C30 Fe2 C29 C25 -72.5(3)
C31 Fe2 C29 C25 -36.7(7)
C26 Fe2 C29 C25 39.0(2)
C32 Fe2 C29 C25 170.1(4)
C34 Fe2 C29 C25 -113.7(3)
C27 Fe2 C29 C25 82.7(3)
C33 Fe2 C29 C25 -155.3(3)
C28 Fe2 C29 C25 120.5(4)
C31 Fe2 C30 C34 118.7(4)
C26 Fe2 C30 C34 -160.0(3)
C29 Fe2 C30 C34 -76.7(3)
C32 Fe2 C30 C34 79.7(3)
C27 Fe2 C30 C34 167.7(4)
C33 Fe2 C30 C34 36.6(3)
C28 Fe2 C30 C34 -46.4(8)
C25 Fe2 C30 C34 -117.2(3)
C26 Fe2 C30 C31 81.3(3)
C29 Fe2 C30 C31 164.6(3)
C32 Fe2 C30 C31 -39.0(3)
C34 Fe2 C30 C31 -118.7(4)
C27 Fe2 C30 C31 49.0(5)
C33 Fe2 C30 C31 -82.1(3)
C28 Fe2 C30 C31 -165.1(6)
C25 Fe2 C30 C31 124.1(3)
C34 C30 C31 C32 0.2(5)
Fe2 C30 C31 C32 60.6(3)
C34 C30 C31 Fe2 -60.5(3)
C30 Fe2 C31 C32 -117.0(4)
C26 Fe2 C31 C32 126.8(3)
C29 Fe2 C31 C32 -163.2(6)
C34 Fe2 C31 C32 -79.8(3)
C27 Fe2 C31 C32 85.0(3)
C33 Fe2 C31 C32 -37.2(3)
C28 Fe2 C31 C32 52.9(6)
C25 Fe2 C31 C32 168.5(3)
C26 Fe2 C31 C30 -116.2(3)
C29 Fe2 C31 C30 -46.2(7)
C32 Fe2 C31 C30 117.0(4)
C34 Fe2 C31 C30 37.2(3)
C27 Fe2 C31 C30 -158.0(3)
C33 Fe2 C31 C30 79.8(3)
C28 Fe2 C31 C30 169.9(4)
C25 Fe2 C31 C30 -74.5(3)
C30 C31 C32 C33 -0.3(5)
Fe2 C31 C32 C33 59.9(3)
C30 C31 C32 Fe2 -60.2(3)
C30 Fe2 C32 C33 -79.8(3)
C31 Fe2 C32 C33 -119.0(4)
C26 Fe2 C32 C33 168.9(3)
C29 Fe2 C32 C33 49.1(6)
C34 Fe2 C32 C33 -36.7(3)
C27 Fe2 C32 C33 127.3(3)
C28 Fe2 C32 C33 84.3(4)
C25 Fe2 C32 C33 -153.5(5)
C30 Fe2 C32 C31 39.2(3)
C26 Fe2 C32 C31 -72.1(3)
C29 Fe2 C32 C31 168.1(4)
C34 Fe2 C32 C31 82.3(3)
C27 Fe2 C32 C31 -113.7(3)
C33 Fe2 C32 C31 119.0(4)
C28 Fe2 C32 C31 -156.7(3)
C25 Fe2 C32 C31 -34.5(7)
C31 C32 C33 C34 0.4(5)
Fe2 C32 C33 C34 59.5(3)
C31 C32 C33 Fe2 -59.2(3)
C30 Fe2 C33 C34 -36.9(3)
C31 Fe2 C33 C34 -81.6(3)
C26 Fe2 C33 C34 -153.7(6)
C29 Fe2 C33 C34 81.9(3)
C32 Fe2 C33 C34 -119.9(4)
C27 Fe2 C33 C34 167.4(3)
C28 Fe2 C33 C34 125.2(3)
C25 Fe2 C33 C34 42.6(6)
C30 Fe2 C33 C32 83.0(3)
C31 Fe2 C33 C32 38.3(3)
C26 Fe2 C33 C32 -33.8(8)
C29 Fe2 C33 C32 -158.2(3)
C34 Fe2 C33 C32 119.9(4)
C27 Fe2 C33 C32 -72.7(4)
C28 Fe2 C33 C32 -114.9(3)
C25 Fe2 C33 C32 162.5(4)
C32 C33 C34 C30 -0.3(5)
Fe2 C33 C34 C30 59.1(3)
C32 C33 C34 Fe2 -59.4(3)
C31 C30 C34 C33 0.1(5)
Fe2 C30 C34 C33 -59.7(3)
C31 C30 C34 Fe2 59.7(3)
C30 Fe2 C34 C33 120.1(4)
C31 Fe2 C34 C33 81.6(3)
C26 Fe2 C34 C33 163.5(4)
C29 Fe2 C34 C33 -116.8(3)
C32 Fe2 C34 C33 37.0(3)
C27 Fe2 C34 C33 -39.8(8)
C28 Fe2 C34 C33 -75.3(3)
C25 Fe2 C34 C33 -160.4(3)
C31 Fe2 C34 C30 -38.5(3)
C26 Fe2 C34 C30 43.3(5)
C29 Fe2 C34 C30 123.1(3)
C32 Fe2 C34 C30 -83.1(3)
C27 Fe2 C34 C30 -159.9(6)
C33 Fe2 C34 C30 -120.1(4)
C28 Fe2 C34 C30 164.6(3)
C25 Fe2 C34 C30 79.5(3)
